data_4312381
loop_
_publ_author_name
'Pier Luigi Franceschini'
'Marcus Morstein'
'Heinz Berke'
'Helmut W. Schmalle'

_publ_contact_author 'Helmut W. Schmalle'
_publ_contact_author_email schmalle@aci.unizh.ch
_publ_section_title
;
 Volatile \b-Ketoiminato- and \b-Diketiminato-Based Zirconium Complexes as
 Potential MOCVD Precursors
;
_journal_name_full 'Inorganic Chemistry'
_journal_page_first 7273
_journal_page_last 7282
_journal_paper_doi 10.1021/ic034328f
_journal_volume 42
_journal_year 2003
_chemical_formula_sum 'C18 H38 N6 Zr'
_chemical_formula_weight 429.76
_chemical_name_systematic
; 
 Bis(4-N-methylimino-2-N-methylamino-2-pentene)bis(dimethylamido)
 zirconium(IV)
;
_space_group_IT_number 14
_symmetry_cell_setting monoclinic
_symmetry_space_group_name_Hall '-P 2yn'
_symmetry_space_group_name_H-M 'P 1 21/n 1'
_atom_sites_solution_hydrogens geom
_atom_sites_solution_primary direct
_atom_sites_solution_secondary difmap
_audit_creation_method SHELXL-97
_cell_angle_alpha 90.00
_cell_angle_beta 100.539(7)
_cell_angle_gamma 90.00
_cell_formula_units_Z 4
_cell_length_a 9.9555(6)
_cell_length_b 13.3024(8)
_cell_length_c 16.7272(11)
_cell_measurement_reflns_used 8000
_cell_measurement_temperature 153(2)
_cell_measurement_theta_max 30.25
_cell_measurement_theta_min 2.9
_cell_volume 2177.8(2)
_computing_cell_refinement 'Stoe IPDS software'
_computing_data_collection 'Stoe IPDS software'
_computing_data_reduction 'XRED (Stoe & Cie, 1999)'
_computing_molecular_graphics 'PLATON, PLUTON (Spek, 1990, 1997)'
_computing_publication_material 'SHELXL-97 (Sheldrick, 1997)'
_computing_structure_refinement 'SHELXL-97 (Sheldrick, 1997)'
_computing_structure_solution 'SHELXS-97 (Sheldrick, 1990)'
_diffrn_ambient_temperature 153(2)
_diffrn_measured_fraction_theta_full 0.953
_diffrn_measured_fraction_theta_max 0.953
_diffrn_measurement_device_type 'Stoe IPDS diffractometer'
_diffrn_measurement_method '\f rotation scan'
_diffrn_radiation_monochromator graphite
_diffrn_radiation_source 'fine-focus sealed tube'
_diffrn_radiation_type MoK\a
_diffrn_radiation_wavelength 0.71073
_diffrn_reflns_av_R_equivalents 0.0393
_diffrn_reflns_av_sigmaI/netI 0.0241
_diffrn_reflns_limit_h_max 13
_diffrn_reflns_limit_h_min -14
_diffrn_reflns_limit_k_max 18
_diffrn_reflns_limit_k_min 0
_diffrn_reflns_limit_l_max 23
_diffrn_reflns_limit_l_min 0
_diffrn_reflns_number 25106
_diffrn_reflns_theta_full 30.27
_diffrn_reflns_theta_max 30.27
_diffrn_reflns_theta_min 2.91
_diffrn_standards_decay_% 0
_diffrn_standards_interval_count ' image'
_diffrn_standards_interval_time 3.50
_diffrn_standards_number '50 to 200'
_exptl_absorpt_coefficient_mu 0.518
_exptl_absorpt_correction_T_max 0.8858
_exptl_absorpt_correction_T_min 0.7967
_exptl_absorpt_correction_type numerical
_exptl_absorpt_process_details 'Coppens et al. 1965'
_exptl_crystal_colour colorless
_exptl_crystal_density_diffrn 1.311
_exptl_crystal_density_method 'not measured'
_exptl_crystal_description block
_exptl_crystal_F_000 912
_exptl_crystal_size_max 0.46
_exptl_crystal_size_mid 0.36
_exptl_crystal_size_min 0.24
_refine_diff_density_max 0.389
_refine_diff_density_min -0.632
_refine_diff_density_rms 0.074
_refine_ls_extinction_method none
_refine_ls_goodness_of_fit_ref 1.098
_refine_ls_hydrogen_treatment constr
_refine_ls_matrix_type full
_refine_ls_number_parameters 238
_refine_ls_number_reflns 6455
_refine_ls_number_restraints 0
_refine_ls_restrained_S_all 1.098
_refine_ls_R_factor_all 0.0322
_refine_ls_R_factor_gt 0.0244
_refine_ls_shift/su_max 0.001
_refine_ls_shift/su_mean 0.000
_refine_ls_structure_factor_coef Fsqd
_refine_ls_weighting_details 'w=1/[\s^2^(Fo^2^)+(0.0450P)^2^] where P=(Fo^2^+2Fc^2^)/3'
_refine_ls_weighting_scheme calc
_refine_ls_wR_factor_gt 0.0728
_refine_ls_wR_factor_ref 0.0743
_reflns_number_gt 5225
_reflns_number_total 6455
_reflns_threshold_expression >2sigma(I)
_cod_data_source_file ic034328fsi20030327_011706_2.cif
_cod_data_source_block 1
_cod_original_sg_symbol_H-M 'P 21/n'
_cod_database_code 4312381

loop_
_symmetry_equiv_pos_as_xyz
'x, y, z'
'-x+1/2, y+1/2, -z+1/2'
'-x, -y, -z'
'x-1/2, -y-1/2, z-1/2'

loop_
_atom_site_label
_atom_site_type_symbol
_atom_site_fract_x
_atom_site_fract_y
_atom_site_fract_z
_atom_site_U_iso_or_equiv
_atom_site_adp_type
_atom_site_occupancy
_atom_site_calc_flag
_atom_site_refinement_flags
_atom_site_disorder_assembly
_atom_site_disorder_group
Zr1 Zr 0.968858(14) 0.140252(10) 0.785331(8) 0.01344(5) Uani 1 d . . .
N1 N 1.07427(13) 0.20464(10) 0.68422(8) 0.0173(2) Uani 1 d . . .
N2 N 1.18840(13) 0.14074(10) 0.84453(8) 0.0173(2) Uani 1 d . . .
N3 N 0.79678(13) 0.11395(11) 0.68180(8) 0.0186(3) Uani 1 d . . .
N4 N 1.02437(13) -0.01418(10) 0.73765(8) 0.0162(2) Uani 1 d . . .
N5 N 0.87611(13) 0.06944(10) 0.87403(8) 0.0183(2) Uani 1 d . . .
N6 N 0.92358(14) 0.28572(10) 0.82072(8) 0.0207(3) Uani 1 d . . .
C1 C 1.19234(16) 0.17307(13) 0.66830(10) 0.0191(3) Uani 1 d . . .
C2 C 1.29019(16) 0.12154(13) 0.72595(10) 0.0211(3) Uani 1 d . . .
H2 H 1.3604 0.0871 0.7056 0.025 Uiso 1 calc R . .
C3 C 1.29394(16) 0.11622(12) 0.80964(10) 0.0188(3) Uani 1 d . . .
C4 C 1.2331(2) 0.19427(17) 0.58687(11) 0.0307(4) Uani 1 d . . .
H4A H 1.1602 0.1719 0.5430 0.046 Uiso 1 calc R . .
H4B H 1.3176 0.1580 0.5835 0.046 Uiso 1 calc R . .
H4C H 1.2479 0.2666 0.5816 0.046 Uiso 1 calc R . .
C5 C 1.42723(17) 0.08241(15) 0.86152(12) 0.0299(4) Uani 1 d . . .
H5A H 1.4675 0.1383 0.8960 0.045 Uiso 1 calc R . .
H5B H 1.4905 0.0611 0.8263 0.045 Uiso 1 calc R . .
H5C H 1.4099 0.0260 0.8959 0.045 Uiso 1 calc R . .
C6 C 0.99306(18) 0.27219(13) 0.62451(10) 0.0240(3) Uani 1 d . . .
H6A H 1.0498 0.3289 0.6136 0.036 Uiso 1 calc R . .
H6B H 0.9145 0.2973 0.6463 0.036 Uiso 1 calc R . .
H6C H 0.9608 0.2353 0.5739 0.036 Uiso 1 calc R . .
C7 C 1.21360(19) 0.15008(15) 0.93359(10) 0.0261(3) Uani 1 d . . .
H7A H 1.2365 0.0840 0.9582 0.039 Uiso 1 calc R . .
H7B H 1.1313 0.1759 0.9510 0.039 Uiso 1 calc R . .
H7C H 1.2897 0.1966 0.9510 0.039 Uiso 1 calc R . .
C8 C 0.80464(15) 0.07113(12) 0.61065(9) 0.0188(3) Uani 1 d . . .
C9 C 0.91277(16) 0.00950(12) 0.59891(9) 0.0190(3) Uani 1 d . . .
H9 H 0.9244 -0.0004 0.5444 0.023 Uiso 1 calc R . .
C10 C 1.00669(15) -0.03966(12) 0.66004(10) 0.0174(3) Uani 1 d . . .
C11 C 0.69001(19) 0.08447(16) 0.53814(11) 0.0302(4) Uani 1 d . . .
H11A H 0.6086 0.0486 0.5480 0.045 Uiso 1 calc R . .
H11B H 0.7184 0.0573 0.4894 0.045 Uiso 1 calc R . .
H11C H 0.6690 0.1561 0.5302 0.045 Uiso 1 calc R . .
C12 C 1.0816(2) -0.12808(15) 0.63283(12) 0.0305(4) Uani 1 d . . .
H12A H 1.1801 -0.1198 0.6520 0.046 Uiso 1 calc R . .
H12B H 1.0628 -0.1319 0.5733 0.046 Uiso 1 calc R . .
H12C H 1.0508 -0.1901 0.6554 0.046 Uiso 1 calc R . .
C13 C 0.66748(17) 0.16251(15) 0.68974(13) 0.0297(4) Uani 1 d . . .
H13A H 0.6579 0.2257 0.6591 0.045 Uiso 1 calc R . .
H13B H 0.6670 0.1765 0.7472 0.045 Uiso 1 calc R . .
H13C H 0.5912 0.1178 0.6682 0.045 Uiso 1 calc R . .
C14 C 1.10450(16) -0.08325(13) 0.79626(10) 0.0215(3) Uani 1 d . . .
H14A H 1.0664 -0.1512 0.7879 0.032 Uiso 1 calc R . .
H14B H 1.1009 -0.0610 0.8517 0.032 Uiso 1 calc R . .
H14C H 1.1996 -0.0837 0.7883 0.032 Uiso 1 calc R . .
C15 C 0.80926(17) -0.02831(14) 0.86185(10) 0.0237(3) Uani 1 d . . .
H15A H 0.8594 -0.0770 0.9001 0.036 Uiso 1 calc R . .
H15B H 0.8083 -0.0510 0.8060 0.036 Uiso 1 calc R . .
H15C H 0.7153 -0.0226 0.8713 0.036 Uiso 1 calc R . .
C16 C 0.86724(18) 0.10560(14) 0.95523(10) 0.0247(3) Uani 1 d . . .
H16A H 0.7711 0.1092 0.9609 0.037 Uiso 1 calc R . .
H16B H 0.9084 0.1726 0.9633 0.037 Uiso 1 calc R . .
H16C H 0.9162 0.0593 0.9960 0.037 Uiso 1 calc R . .
C17 C 0.8062(2) 0.31828(15) 0.85538(12) 0.0297(4) Uani 1 d . . .
H17A H 0.8382 0.3486 0.9089 0.045 Uiso 1 calc R . .
H17B H 0.7482 0.2602 0.8612 0.045 Uiso 1 calc R . .
H17C H 0.7534 0.3679 0.8193 0.045 Uiso 1 calc R . .
C18 C 1.00752(19) 0.37377(13) 0.81287(12) 0.0271(4) Uani 1 d . . .
H18A H 0.9537 0.4229 0.7767 0.041 Uiso 1 calc R . .
H18B H 1.0874 0.3535 0.7901 0.041 Uiso 1 calc R . .
H18C H 1.0378 0.4041 0.8665 0.041 Uiso 1 calc R . .

loop_
_atom_site_aniso_label
_atom_site_aniso_U_11
_atom_site_aniso_U_22
_atom_site_aniso_U_33
_atom_site_aniso_U_23
_atom_site_aniso_U_13
_atom_site_aniso_U_12
Zr1 0.01320(7) 0.01390(7) 0.01397(7) 0.00000(5) 0.00451(4) 0.00163(5)
N1 0.0179(6) 0.0165(6) 0.0175(6) 0.0021(5) 0.0030(5) -0.0015(5)
N2 0.0166(5) 0.0182(6) 0.0167(6) 0.0000(5) 0.0020(4) -0.0005(5)
N3 0.0127(5) 0.0212(6) 0.0218(6) 0.0020(5) 0.0032(5) 0.0007(5)
N4 0.0153(5) 0.0156(6) 0.0179(6) 0.0011(5) 0.0036(4) -0.0001(5)
N5 0.0210(6) 0.0196(6) 0.0156(6) 0.0006(5) 0.0072(5) -0.0002(5)
N6 0.0226(6) 0.0179(6) 0.0224(6) -0.0017(5) 0.0062(5) 0.0051(5)
C1 0.0203(7) 0.0207(7) 0.0181(7) -0.0038(6) 0.0077(5) -0.0071(6)
C2 0.0149(6) 0.0244(8) 0.0257(8) -0.0037(6) 0.0080(6) 0.0001(6)
C3 0.0160(6) 0.0150(7) 0.0250(8) 0.0001(5) 0.0022(6) -0.0003(5)
C4 0.0310(9) 0.0440(11) 0.0202(8) -0.0027(7) 0.0122(7) -0.0091(8)
C5 0.0202(7) 0.0309(9) 0.0361(10) 0.0029(8) -0.0015(7) 0.0051(7)
C6 0.0278(8) 0.0215(8) 0.0214(8) 0.0064(6) 0.0012(6) -0.0014(6)
C7 0.0268(8) 0.0326(9) 0.0175(7) -0.0004(7) 0.0006(6) -0.0031(7)
C8 0.0171(6) 0.0198(7) 0.0182(7) 0.0044(6) 0.0001(5) -0.0053(6)
C9 0.0224(7) 0.0217(7) 0.0135(6) -0.0029(5) 0.0046(5) -0.0055(6)
C10 0.0157(6) 0.0170(7) 0.0209(7) -0.0027(5) 0.0069(5) -0.0038(5)
C11 0.0266(8) 0.0350(10) 0.0251(8) 0.0057(7) -0.0056(7) -0.0034(8)
C12 0.0323(9) 0.0304(10) 0.0294(9) -0.0091(7) 0.0075(7) 0.0072(7)
C13 0.0159(7) 0.0349(10) 0.0378(10) -0.0005(8) 0.0032(7) 0.0068(7)
C14 0.0235(7) 0.0177(7) 0.0226(7) 0.0025(6) 0.0026(6) 0.0043(6)
C15 0.0225(7) 0.0276(8) 0.0218(8) -0.0003(6) 0.0066(6) -0.0047(6)
C16 0.0292(8) 0.0283(8) 0.0191(7) -0.0009(6) 0.0109(6) 0.0004(7)
C17 0.0337(9) 0.0275(9) 0.0305(9) 0.0006(7) 0.0129(7) 0.0131(8)
C18 0.0285(8) 0.0225(9) 0.0286(8) -0.0035(7) 0.0009(7) -0.0006(7)

loop_
_atom_type_symbol
_atom_type_description
_atom_type_scat_dispersion_real
_atom_type_scat_dispersion_imag
_atom_type_scat_source
C C 0.0033 0.0016 'International Tables Vol C Tables 4.2.6.8 and 6.1.1.4'
H H 0.0000 0.0000 'International Tables Vol C Tables 4.2.6.8 and 6.1.1.4'
N N 0.0061 0.0033 'International Tables Vol C Tables 4.2.6.8 and 6.1.1.4'
Zr Zr -2.9673 0.5597 'International Tables Vol C Tables 4.2.6.8 and 6.1.1.4'

loop_
_geom_angle_atom_site_label_1
_geom_angle_atom_site_label_2
_geom_angle_atom_site_label_3
_geom_angle
_geom_angle_site_symmetry_1
_geom_angle_site_symmetry_3
_geom_angle_publ_flag
N6 Zr1 N5 93.97(5) . . yes
N6 Zr1 N3 100.94(5) . . yes
N5 Zr1 N3 95.93(5) . . yes
N6 Zr1 N2 96.66(5) . . yes
N5 Zr1 N2 102.06(5) . . yes
N3 Zr1 N2 153.82(5) . . yes
N6 Zr1 N4 175.47(5) . . yes
N5 Zr1 N4 90.51(5) . . yes
N3 Zr1 N4 77.90(5) . . yes
N2 Zr1 N4 83.04(5) . . yes
N6 Zr1 N1 90.83(5) . . yes
N5 Zr1 N1 175.20(5) . . yes
N3 Zr1 N1 82.93(5) . . yes
N2 Zr1 N1 77.55(5) . . yes
N4 Zr1 N1 84.69(5) . . yes
C1 N1 C6 117.16(14) . . yes
C1 N1 Zr1 124.73(11) . . yes
C6 N1 Zr1 117.15(10) . . yes
C3 N2 C7 117.54(14) . . yes
C3 N2 Zr1 126.34(11) . . yes
C7 N2 Zr1 114.98(10) . . yes
C8 N3 C13 117.64(14) . . yes
C8 N3 Zr1 126.70(10) . . yes
C13 N3 Zr1 115.00(11) . . yes
C10 N4 C14 116.99(13) . . yes
C10 N4 Zr1 124.79(10) . . yes
C14 N4 Zr1 117.49(10) . . yes
C15 N5 C16 108.69(13) . . yes
C15 N5 Zr1 123.21(10) . . yes
C16 N5 Zr1 128.09(11) . . yes
C18 N6 C17 108.09(14) . . yes
C18 N6 Zr1 124.02(11) . . yes
C17 N6 Zr1 127.89(12) . . yes
N1 C1 C2 122.92(14) . . yes
N1 C1 C4 121.08(16) . . yes
C2 C1 C4 115.95(15) . . yes
C3 C2 C1 126.63(14) . . yes
C3 C2 H2 116.7 . . yes
C1 C2 H2 116.7 . . yes
N2 C3 C2 123.26(14) . . yes
N2 C3 C5 120.01(15) . . yes
C2 C3 C5 116.72(14) . . yes
C1 C4 H4A 109.5 . . yes
C1 C4 H4B 109.5 . . yes
H4A C4 H4B 109.5 . . yes
C1 C4 H4C 109.5 . . yes
H4A C4 H4C 109.5 . . yes
H4B C4 H4C 109.5 . . yes
C3 C5 H5A 109.5 . . yes
C3 C5 H5B 109.5 . . yes
H5A C5 H5B 109.5 . . yes
C3 C5 H5C 109.5 . . yes
H5A C5 H5C 109.5 . . yes
H5B C5 H5C 109.5 . . yes
N1 C6 H6A 109.5 . . yes
N1 C6 H6B 109.5 . . yes
H6A C6 H6B 109.5 . . yes
N1 C6 H6C 109.5 . . yes
H6A C6 H6C 109.5 . . yes
H6B C6 H6C 109.5 . . yes
N2 C7 H7A 109.5 . . yes
N2 C7 H7B 109.5 . . yes
H7A C7 H7B 109.5 . . yes
N2 C7 H7C 109.5 . . yes
H7A C7 H7C 109.5 . . yes
H7B C7 H7C 109.5 . . yes
N3 C8 C9 123.28(14) . . yes
N3 C8 C11 120.34(15) . . yes
C9 C8 C11 116.33(15) . . yes
C8 C9 C10 126.54(14) . . yes
C8 C9 H9 116.7 . . yes
C10 C9 H9 116.7 . . yes
N4 C10 C9 122.92(14) . . yes
N4 C10 C12 120.82(15) . . yes
C9 C10 C12 116.17(14) . . yes
C8 C11 H11A 109.5 . . yes
C8 C11 H11B 109.5 . . yes
H11A C11 H11B 109.5 . . yes
C8 C11 H11C 109.5 . . yes
H11A C11 H11C 109.5 . . yes
H11B C11 H11C 109.5 . . yes
C10 C12 H12A 109.5 . . yes
C10 C12 H12B 109.5 . . yes
H12A C12 H12B 109.5 . . yes
C10 C12 H12C 109.5 . . yes
H12A C12 H12C 109.5 . . yes
H12B C12 H12C 109.5 . . yes
N3 C13 H13A 109.5 . . yes
N3 C13 H13B 109.5 . . yes
H13A C13 H13B 109.5 . . yes
N3 C13 H13C 109.5 . . yes
H13A C13 H13C 109.5 . . yes
H13B C13 H13C 109.5 . . yes
N4 C14 H14A 109.5 . . yes
N4 C14 H14B 109.5 . . yes
H14A C14 H14B 109.5 . . yes
N4 C14 H14C 109.5 . . yes
H14A C14 H14C 109.5 . . yes
H14B C14 H14C 109.5 . . yes
N5 C15 H15A 109.5 . . yes
N5 C15 H15B 109.5 . . yes
H15A C15 H15B 109.5 . . yes
N5 C15 H15C 109.5 . . yes
H15A C15 H15C 109.5 . . yes
H15B C15 H15C 109.5 . . yes
N5 C16 H16A 109.5 . . yes
N5 C16 H16B 109.5 . . yes
H16A C16 H16B 109.5 . . yes
N5 C16 H16C 109.5 . . yes
H16A C16 H16C 109.5 . . yes
H16B C16 H16C 109.5 . . yes
N6 C17 H17A 109.5 . . yes
N6 C17 H17B 109.5 . . yes
H17A C17 H17B 109.5 . . yes
N6 C17 H17C 109.5 . . yes
H17A C17 H17C 109.5 . . yes
H17B C17 H17C 109.5 . . yes
N6 C18 H18A 109.5 . . yes
N6 C18 H18B 109.5 . . yes
H18A C18 H18B 109.5 . . yes
N6 C18 H18C 109.5 . . yes
H18A C18 H18C 109.5 . . yes
H18B C18 H18C 109.5 . . yes

loop_
_geom_bond_atom_site_label_1
_geom_bond_atom_site_label_2
_geom_bond_distance
_geom_bond_site_symmetry_2
_geom_bond_publ_flag
Zr1 N6 2.0966(14) . yes
Zr1 N5 2.1078(13) . yes
Zr1 N3 2.2295(14) . yes
Zr1 N2 2.2284(13) . yes
Zr1 N4 2.3071(13) . yes
Zr1 N1 2.3119(13) . yes
N1 C1 1.320(2) . yes
N1 C6 1.471(2) . yes
N2 C3 1.332(2) . yes
N2 C7 1.470(2) . yes
N3 C8 1.335(2) . yes
N3 C13 1.468(2) . yes
N4 C10 1.322(2) . yes
N4 C14 1.468(2) . yes
N5 C15 1.458(2) . yes
N5 C16 1.459(2) . yes
N6 C18 1.459(2) . yes
N6 C17 1.462(2) . yes
C1 C2 1.416(2) . yes
C1 C4 1.517(2) . yes
C2 C3 1.395(2) . yes
C2 H2 0.9500 . yes
C3 C5 1.515(2) . yes
C4 H4A 0.9800 . yes
C4 H4B 0.9800 . yes
C4 H4C 0.9800 . yes
C5 H5A 0.9800 . yes
C5 H5B 0.9800 . yes
C5 H5C 0.9800 . yes
C6 H6A 0.9800 . yes
C6 H6B 0.9800 . yes
C6 H6C 0.9800 . yes
C7 H7A 0.9800 . yes
C7 H7B 0.9800 . yes
C7 H7C 0.9800 . yes
C8 C9 1.395(2) . yes
C8 C11 1.516(2) . yes
C9 C10 1.413(2) . yes
C9 H9 0.9500 . yes
C10 C12 1.507(2) . yes
C11 H11A 0.9800 . yes
C11 H11B 0.9800 . yes
C11 H11C 0.9800 . yes
C12 H12A 0.9800 . yes
C12 H12B 0.9800 . yes
C12 H12C 0.9800 . yes
C13 H13A 0.9800 . yes
C13 H13B 0.9800 . yes
C13 H13C 0.9800 . yes
C14 H14A 0.9800 . yes
C14 H14B 0.9800 . yes
C14 H14C 0.9800 . yes
C15 H15A 0.9800 . yes
C15 H15B 0.9800 . yes
C15 H15C 0.9800 . yes
C16 H16A 0.9800 . yes
C16 H16B 0.9800 . yes
C16 H16C 0.9800 . yes
C17 H17A 0.9800 . yes
C17 H17B 0.9800 . yes
C17 H17C 0.9800 . yes
C18 H18A 0.9800 . yes
C18 H18B 0.9800 . yes
C18 H18C 0.9800 . yes

loop_
_geom_torsion_atom_site_label_1
_geom_torsion_atom_site_label_2
_geom_torsion_atom_site_label_3
_geom_torsion_atom_site_label_4
_geom_torsion
_geom_torsion_site_symmetry_1
_geom_torsion_site_symmetry_2
_geom_torsion_site_symmetry_3
_geom_torsion_site_symmetry_4
_geom_torsion_publ_flag
N6 Zr1 N1 C1 135.64(13) . . . . yes
N5 Zr1 N1 C1 -46.8(6) . . . . yes
N3 Zr1 N1 C1 -123.44(13) . . . . yes
N2 Zr1 N1 C1 39.01(13) . . . . yes
N4 Zr1 N1 C1 -45.01(13) . . . . yes
N6 Zr1 N1 C6 -55.91(12) . . . . yes
N5 Zr1 N1 C6 121.6(6) . . . . yes
N3 Zr1 N1 C6 45.01(11) . . . . yes
N2 Zr1 N1 C6 -152.54(12) . . . . yes
N4 Zr1 N1 C6 123.44(12) . . . . yes
N6 Zr1 N2 C3 -129.46(13) . . . . yes
N5 Zr1 N2 C3 135.02(13) . . . . yes
N3 Zr1 N2 C3 2.6(2) . . . . yes
N4 Zr1 N2 C3 45.99(13) . . . . yes
N1 Zr1 N2 C3 -40.08(13) . . . . yes
N6 Zr1 N2 C7 63.10(12) . . . . yes
N5 Zr1 N2 C7 -32.42(12) . . . . yes
N3 Zr1 N2 C7 -164.80(12) . . . . yes
N4 Zr1 N2 C7 -121.45(12) . . . . yes
N1 Zr1 N2 C7 152.48(12) . . . . yes
N6 Zr1 N3 C8 137.78(13) . . . . yes
N5 Zr1 N3 C8 -127.00(13) . . . . yes
N2 Zr1 N3 C8 6.4(2) . . . . yes
N4 Zr1 N3 C8 -37.75(13) . . . . yes
N1 Zr1 N3 C8 48.31(13) . . . . yes
N6 Zr1 N3 C13 -32.64(13) . . . . yes
N5 Zr1 N3 C13 62.58(12) . . . . yes
N2 Zr1 N3 C13 -163.99(12) . . . . yes
N4 Zr1 N3 C13 151.83(13) . . . . yes
N1 Zr1 N3 C13 -122.11(12) . . . . yes
N6 Zr1 N4 C10 -37.1(7) . . . . yes
N5 Zr1 N4 C10 134.43(12) . . . . yes
N3 Zr1 N4 C10 38.47(12) . . . . yes
N2 Zr1 N4 C10 -123.49(12) . . . . yes
N1 Zr1 N4 C10 -45.42(12) . . . . yes
N6 Zr1 N4 C14 132.7(6) . . . . yes
N5 Zr1 N4 C14 -55.74(11) . . . . yes
N3 Zr1 N4 C14 -151.70(11) . . . . yes
N2 Zr1 N4 C14 46.35(11) . . . . yes
N1 Zr1 N4 C14 124.41(11) . . . . yes
N6 Zr1 N5 C15 148.09(13) . . . . yes
N3 Zr1 N5 C15 46.64(13) . . . . yes
N2 Zr1 N5 C15 -114.23(12) . . . . yes
N4 Zr1 N5 C15 -31.25(12) . . . . yes
N1 Zr1 N5 C15 -29.5(6) . . . . yes
N6 Zr1 N5 C16 -32.42(14) . . . . yes
N3 Zr1 N5 C16 -133.86(14) . . . . yes
N2 Zr1 N5 C16 65.26(14) . . . . yes
N4 Zr1 N5 C16 148.25(14) . . . . yes
N1 Zr1 N5 C16 150.0(5) . . . . yes
N5 Zr1 N6 C18 149.91(13) . . . . yes
N3 Zr1 N6 C18 -113.26(13) . . . . yes
N2 Zr1 N6 C18 47.27(14) . . . . yes
N4 Zr1 N6 C18 -38.6(7) . . . . yes
N1 Zr1 N6 C18 -30.30(13) . . . . yes
N5 Zr1 N6 C17 -31.09(15) . . . . yes
N3 Zr1 N6 C17 65.74(15) . . . . yes
N2 Zr1 N6 C17 -133.74(14) . . . . yes
N4 Zr1 N6 C17 140.4(6) . . . . yes
N1 Zr1 N6 C17 148.70(14) . . . . yes
C6 N1 C1 C2 169.50(15) . . . . yes
Zr1 N1 C1 C2 -22.0(2) . . . . yes
C6 N1 C1 C4 -8.0(2) . . . . yes
Zr1 N1 C1 C4 160.46(13) . . . . yes
N1 C1 C2 C3 -15.5(3) . . . . yes
C4 C1 C2 C3 162.08(17) . . . . yes
C7 N2 C3 C2 -168.72(16) . . . . yes
Zr1 N2 C3 C2 24.1(2) . . . . yes
C7 N2 C3 C5 10.1(2) . . . . yes
Zr1 N2 C3 C5 -157.08(12) . . . . yes
C1 C2 C3 N2 15.4(3) . . . . yes
C1 C2 C3 C5 -163.40(16) . . . . yes
C13 N3 C8 C9 -169.72(15) . . . . yes
Zr1 N3 C8 C9 20.1(2) . . . . yes
C13 N3 C8 C11 7.6(2) . . . . yes
Zr1 N3 C8 C11 -162.55(12) . . . . yes
N3 C8 C9 C10 18.9(3) . . . . yes
C11 C8 C9 C10 -158.60(16) . . . . yes
C14 N4 C10 C9 168.40(14) . . . . yes
Zr1 N4 C10 C9 -21.7(2) . . . . yes
C14 N4 C10 C12 -8.1(2) . . . . yes
Zr1 N4 C10 C12 161.82(12) . . . . yes
C8 C9 C10 N4 -17.0(3) . . . . yes
C8 C9 C10 C12 159.57(16) . . . . yes
